data_2208253
loop_
_publ_author_name
'Tian, Lai-Jin '
'Yu, Feng-Yang'
'Sun, Yu-Xi'
'Liu, Xi-Cheng'

_publ_section_title
;
 Tris(2-methyl-2-phenylpropyl)(2-phthalimidoacetato-\k<i>O</i>)tin(IV)
;
_journal_coeditor_code BH6067
_journal_issue 3
_journal_name_full 'Acta Crystallographica Section E'
_journal_page_first m488
_journal_page_last m489
_journal_paper_doi 10.1107/S160053680600448X
_journal_volume 62
_journal_year 2006
_chemical_formula_iupac '[Sn (C10 H13)3 (C10 H6 N O4)]'
_chemical_formula_moiety 'C40 H45 N O4 Sn'
_chemical_formula_sum 'C40 H45 N O4 Sn'
_chemical_formula_weight 722.46
_chemical_melting_point .386E-305
_chemical_name_systematic
;
Tris(2-methyl-2-phenylpropyl)(2-phthalimidoacetato-\kO)tin(IV)
;
_space_group_IT_number 14
_symmetry_cell_setting monoclinic
_symmetry_space_group_name_Hall '-P 2ybc'
_symmetry_space_group_name_H-M 'P 1 21/c 1'
_atom_sites_solution_hydrogens geom
_atom_sites_solution_primary direct
_atom_sites_solution_secondary difmap
_audit_creation_method SHELXL97
_cell_angle_alpha 90.00
_cell_angle_beta 96.101(2)
_cell_angle_gamma 90.00
_cell_formula_units_Z 4
_cell_length_a 10.0019(12)
_cell_length_b 10.9043(13)
_cell_length_c 33.233(4)
_cell_measurement_reflns_used 5308
_cell_measurement_temperature 295(2)
_cell_measurement_theta_max 25.73
_cell_measurement_theta_min 2.24
_cell_volume 3604.0(7)
_computing_cell_refinement 'SAINT (Bruker, 2002)'
_computing_data_collection 'SMART (Bruker, 2002)'
_computing_data_reduction SAINT
_computing_molecular_graphics 'ORTEP-3 for Windows (Farrugia, 1997)'
_computing_publication_material SHELXL97
_computing_structure_refinement 'SHELXL97 (Sheldrick, 1997)'
_computing_structure_solution 'SHELXS97 (Sheldrick, 1997)'
_diffrn_ambient_temperature 295(2)
_diffrn_measured_fraction_theta_full 0.991
_diffrn_measured_fraction_theta_max 0.991
_diffrn_measurement_device_type 'Bruker SMART APEX area-detector'
_diffrn_measurement_method '\f and \w'
_diffrn_radiation_monochromator graphite
_diffrn_radiation_source 'fine-focus sealed tube'
_diffrn_radiation_type MoK\a
_diffrn_radiation_wavelength 0.71073
_diffrn_reflns_av_R_equivalents 0.0235
_diffrn_reflns_av_sigmaI/netI 0.0249
_diffrn_reflns_limit_h_max 12
_diffrn_reflns_limit_h_min -12
_diffrn_reflns_limit_k_max 13
_diffrn_reflns_limit_k_min -13
_diffrn_reflns_limit_l_max 41
_diffrn_reflns_limit_l_min -41
_diffrn_reflns_number 26020
_diffrn_reflns_theta_full 26.50
_diffrn_reflns_theta_max 26.50
_diffrn_reflns_theta_min 1.23
_diffrn_standards_decay_% 0
_diffrn_standards_interval_count 0
_diffrn_standards_interval_time 0
_diffrn_standards_number 0
_exptl_absorpt_coefficient_mu 0.749
_exptl_absorpt_correction_T_max 0.877
_exptl_absorpt_correction_T_min 0.871
_exptl_absorpt_correction_type multi-scan
_exptl_absorpt_process_details '(SADABS; Bruker, 2002)'
_exptl_crystal_colour colourless
_exptl_crystal_density_diffrn 1.331
_exptl_crystal_density_method 'not measured'
_exptl_crystal_description block
_exptl_crystal_F_000 1496
_exptl_crystal_size_max 0.19
_exptl_crystal_size_mid 0.18
_exptl_crystal_size_min 0.18
_refine_diff_density_max 0.677
_refine_diff_density_min -0.589
_refine_ls_extinction_method none
_refine_ls_goodness_of_fit_ref 1.095
_refine_ls_hydrogen_treatment constr
_refine_ls_matrix_type full
_refine_ls_number_parameters 415
_refine_ls_number_reflns 7409
_refine_ls_number_restraints 0
_refine_ls_restrained_S_all 1.095
_refine_ls_R_factor_all 0.0447
_refine_ls_R_factor_gt 0.0374
_refine_ls_shift/su_max 0.001
_refine_ls_shift/su_mean 0.000
_refine_ls_structure_factor_coef Fsqd
_refine_ls_weighting_details 'calc w = 1/[\s^2^(Fo^2^)+(0.0427P)^2^+1.4856P] where P=(Fo^2^+2Fc^2^)/3'
_refine_ls_weighting_scheme calc
_refine_ls_wR_factor_gt 0.0874
_refine_ls_wR_factor_ref 0.0910
_reflns_number_gt 6457
_reflns_number_total 7409
_reflns_threshold_expression I>2\s(I)
_cod_data_source_file bh6067.cif
_cod_data_source_block I
_cod_original_sg_symbol_H-M 'P 21/c'
_cod_database_code 2208253

loop_
_symmetry_equiv_pos_as_xyz
'x, y, z'
'-x, y+1/2, -z+1/2'
'-x, -y, -z'
'x, -y-1/2, z-1/2'

loop_
_atom_site_type_symbol
_atom_site_label
_atom_site_fract_x
_atom_site_fract_y
_atom_site_fract_z
_atom_site_U_iso_or_equiv
_atom_site_adp_type
_atom_site_calc_flag
_atom_site_refinement_flags
_atom_site_occupancy
Sn Sn1 0.296850(17) 0.397569(16) 0.623907(5) 0.04459(7) Uani d . 1
O O1 0.1699(2) 0.2307(2) 0.55653(7) 0.0730(6) Uani d . 1
O O2 0.36772(19) 0.24922(17) 0.59349(6) 0.0551(5) Uani d . 1
O O3 0.4648(3) -0.0576(3) 0.61427(9) 0.0989(9) Uani d . 1
O O4 0.5553(3) 0.1646(3) 0.50438(8) 0.0918(8) Uani d . 1
N N1 0.4774(3) 0.0600(3) 0.55727(8) 0.0647(7) Uani d . 1
C C1 0.2841(3) 0.1972(3) 0.56636(9) 0.0554(7) Uani d . 1
C C2 0.3354(4) 0.0839(3) 0.54741(13) 0.0850(12) Uani d . 1
H H2A 0.2853 0.0139 0.5558 0.102 Uiso calc R 1
H H2B 0.3171 0.0910 0.5182 0.102 Uiso calc R 1
C C3 0.5310(3) -0.0076(3) 0.59067(10) 0.0648(8) Uani d . 1
C C4 0.6783(3) -0.0040(3) 0.59003(9) 0.0558(7) Uani d . 1
C C5 0.7057(3) 0.0656(3) 0.55672(9) 0.0564(7) Uani d . 1
C C6 0.5762(4) 0.1058(3) 0.53521(10) 0.0643(8) Uani d . 1
C C7 0.8352(4) 0.0854(3) 0.54899(12) 0.0765(10) Uani d . 1
H H7 0.8544 0.1328 0.5270 0.092 Uiso calc R 1
C C8 0.9365(4) 0.0333(4) 0.57459(14) 0.0853(11) Uani d . 1
H H8 1.0254 0.0459 0.5697 0.102 Uiso calc R 1
C C9 0.9101(4) -0.0366(3) 0.60701(13) 0.0808(10) Uani d . 1
H H9 0.9808 -0.0715 0.6236 0.097 Uiso calc R 1
C C10 0.7792(4) -0.0555(3) 0.61527(11) 0.0724(9) Uani d . 1
H H10 0.7604 -0.1021 0.6374 0.087 Uiso calc R 1
C C11 0.1308(3) 0.3205(3) 0.65139(8) 0.0525(6) Uani d . 1
H H11A 0.0739 0.3876 0.6584 0.063 Uiso calc R 1
H H11B 0.0783 0.2713 0.6312 0.063 Uiso calc R 1
C C12 0.1635(3) 0.2408(3) 0.68935(9) 0.0564(7) Uani d . 1
C C13 0.2434(5) 0.1291(3) 0.67799(13) 0.0885(12) Uani d . 1
H H13A 0.1932 0.0858 0.6562 0.133 Uiso calc R 1
H H13B 0.2595 0.0759 0.7010 0.133 Uiso calc R 1
H H13C 0.3278 0.1553 0.6696 0.133 Uiso calc R 1
C C14 0.0284(4) 0.1950(4) 0.70326(11) 0.0840(11) Uani d . 1
H H14A -0.0194 0.1477 0.6820 0.126 Uiso calc R 1
H H14B -0.0252 0.2641 0.7094 0.126 Uiso calc R 1
H H14C 0.0464 0.1448 0.7269 0.126 Uiso calc R 1
C C15 0.2366(3) 0.3151(3) 0.72387(8) 0.0591(7) Uani d . 1
C C16 0.2025(4) 0.4345(4) 0.73092(11) 0.0836(11) Uani d . 1
H H16 0.1325 0.4701 0.7143 0.100 Uiso calc R 1
C C17 0.2677(5) 0.5036(5) 0.76155(14) 0.1103(16) Uani d . 1
H H17 0.2421 0.5846 0.7651 0.132 Uiso calc R 1
C C18 0.3684(6) 0.4545(6) 0.78644(13) 0.1179(19) Uani d . 1
H H18 0.4137 0.5019 0.8068 0.141 Uiso calc R 1
C C19 0.4033(5) 0.3373(6) 0.78185(14) 0.1155(19) Uani d . 1
H H19 0.4707 0.3027 0.7997 0.139 Uiso calc R 1
C C20 0.3391(4) 0.2660(4) 0.75025(12) 0.0885(12) Uani d . 1
H H20 0.3657 0.1852 0.7470 0.106 Uiso calc R 1
C C21 0.2535(3) 0.5292(3) 0.57655(9) 0.0578(7) Uani d . 1
H H21A 0.3277 0.5868 0.5778 0.069 Uiso calc R 1
H H21B 0.2509 0.4865 0.5509 0.069 Uiso calc R 1
C C22 0.1222(3) 0.6031(3) 0.57667(9) 0.0562(7) Uani d . 1
C C23 0.1208(4) 0.7054(4) 0.54484(11) 0.0852(11) Uani d . 1
H H23A 0.1250 0.6697 0.5186 0.128 Uiso calc R 1
H H23B 0.1969 0.7581 0.5512 0.128 Uiso calc R 1
H H23C 0.0395 0.7522 0.5448 0.128 Uiso calc R 1
C C24 0.0023(3) 0.5190(3) 0.56510(10) 0.0752(9) Uani d . 1
H H24A 0.0101 0.4834 0.5390 0.113 Uiso calc R 1
H H24B -0.0794 0.5657 0.5641 0.113 Uiso calc R 1
H H24C 0.0007 0.4551 0.5849 0.113 Uiso calc R 1
C C25 0.1157(3) 0.6634(2) 0.61847(8) 0.0493(6) Uani d . 1
C C26 0.0045(3) 0.6542(3) 0.63956(10) 0.0617(8) Uani d . 1
H H26 -0.0695 0.6088 0.6288 0.074 Uiso calc R 1
C C27 0.0018(4) 0.7123(3) 0.67686(11) 0.0801(10) Uani d . 1
H H27 -0.0734 0.7046 0.6909 0.096 Uiso calc R 1
C C28 0.1086(5) 0.7801(3) 0.69273(12) 0.0863(11) Uani d . 1
H H28 0.1070 0.8189 0.7176 0.104 Uiso calc R 1
C C29 0.2175(4) 0.7905(3) 0.67194(13) 0.0859(11) Uani d . 1
H H29 0.2903 0.8377 0.6826 0.103 Uiso calc R 1
C C30 0.2220(3) 0.7324(3) 0.63534(11) 0.0683(9) Uani d . 1
H H30 0.2984 0.7400 0.6218 0.082 Uiso calc R 1
C C31 0.4688(3) 0.4447(3) 0.66583(8) 0.0553(7) Uani d . 1
H H31A 0.4622 0.5314 0.6719 0.066 Uiso calc R 1
H H31B 0.4604 0.4007 0.6908 0.066 Uiso calc R 1
C C32 0.6120(3) 0.4214(3) 0.65427(8) 0.0517(7) Uani d . 1
C C33 0.7144(4) 0.4821(3) 0.68626(10) 0.0745(9) Uani d . 1
H H33A 0.7068 0.4460 0.7123 0.112 Uiso calc R 1
H H33B 0.6963 0.5684 0.6874 0.112 Uiso calc R 1
H H33C 0.8038 0.4697 0.6790 0.112 Uiso calc R 1
C C34 0.6412(3) 0.2833(3) 0.65558(10) 0.0701(9) Uani d . 1
H H34A 0.6323 0.2525 0.6822 0.105 Uiso calc R 1
H H34B 0.7311 0.2690 0.6490 0.105 Uiso calc R 1
H H34C 0.5786 0.2419 0.6363 0.105 Uiso calc R 1
C C35 0.6244(3) 0.4784(2) 0.61264(8) 0.0474(6) Uani d . 1
C C36 0.6122(3) 0.6036(3) 0.60671(10) 0.0621(8) Uani d . 1
H H36 0.6017 0.6541 0.6287 0.075 Uiso calc R 1
C C37 0.6154(3) 0.6555(3) 0.56885(11) 0.0715(9) Uani d . 1
H H37 0.6070 0.7400 0.5658 0.086 Uiso calc R 1
C C38 0.6307(4) 0.5841(4) 0.53613(11) 0.0736(9) Uani d . 1
H H38 0.6325 0.6191 0.5107 0.088 Uiso calc R 1
C C39 0.6435(4) 0.4614(4) 0.54108(10) 0.0730(9) Uani d . 1
H H39 0.6541 0.4119 0.5189 0.088 Uiso calc R 1
C C40 0.6409(3) 0.4090(3) 0.57878(9) 0.0588(7) Uani d . 1
H H40 0.6505 0.3245 0.5815 0.071 Uiso calc R 1

loop_
_atom_site_aniso_label
_atom_site_aniso_U_11
_atom_site_aniso_U_22
_atom_site_aniso_U_33
_atom_site_aniso_U_12
_atom_site_aniso_U_13
_atom_site_aniso_U_23
Sn1 0.04445(12) 0.04705(11) 0.04328(11) -0.00141(8) 0.00931(7) -0.00394(7)
O1 0.0539(13) 0.0792(16) 0.0839(15) 0.0058(11) -0.0018(11) -0.0222(12)
O2 0.0487(11) 0.0554(11) 0.0614(12) -0.0004(9) 0.0074(9) -0.0199(9)
O3 0.0855(19) 0.112(2) 0.105(2) -0.0200(17) 0.0341(16) 0.0026(18)
O4 0.119(2) 0.0815(17) 0.0715(16) 0.0213(16) -0.0050(15) 0.0037(14)
N1 0.0581(16) 0.0656(16) 0.0704(17) 0.0112(13) 0.0061(13) -0.0212(13)
C1 0.0508(17) 0.0569(17) 0.0590(17) -0.0011(14) 0.0085(13) -0.0113(14)
C2 0.062(2) 0.082(2) 0.107(3) 0.0109(18) -0.009(2) -0.046(2)
C3 0.067(2) 0.0595(18) 0.070(2) -0.0073(16) 0.0172(17) -0.0134(16)
C4 0.0611(18) 0.0458(15) 0.0617(17) -0.0019(13) 0.0120(14) -0.0094(13)
C5 0.067(2) 0.0452(15) 0.0578(17) 0.0025(14) 0.0110(14) -0.0079(13)
C6 0.082(2) 0.0517(17) 0.0582(18) 0.0123(16) 0.0043(16) -0.0168(15)
C7 0.082(3) 0.065(2) 0.086(2) -0.0049(18) 0.027(2) 0.0085(18)
C8 0.060(2) 0.075(2) 0.122(3) -0.0085(19) 0.016(2) -0.001(2)
C9 0.065(2) 0.072(2) 0.103(3) 0.0017(18) -0.005(2) 0.000(2)
C10 0.078(2) 0.063(2) 0.075(2) -0.0012(18) 0.0051(18) 0.0072(17)
C11 0.0493(16) 0.0599(17) 0.0495(15) -0.0067(13) 0.0100(12) -0.0029(13)
C12 0.0596(18) 0.0577(17) 0.0532(16) -0.0053(14) 0.0118(13) 0.0031(13)
C13 0.121(4) 0.055(2) 0.093(3) 0.011(2) 0.028(2) 0.0103(18)
C14 0.085(3) 0.098(3) 0.072(2) -0.037(2) 0.0200(19) 0.007(2)
C15 0.0567(17) 0.074(2) 0.0479(15) -0.0074(15) 0.0125(13) 0.0098(14)
C16 0.078(3) 0.097(3) 0.074(2) 0.014(2) 0.0027(19) -0.028(2)
C17 0.119(4) 0.125(4) 0.087(3) -0.003(3) 0.009(3) -0.046(3)
C18 0.133(5) 0.159(5) 0.059(2) -0.054(4) -0.002(3) -0.002(3)
C19 0.098(3) 0.152(5) 0.087(3) -0.036(3) -0.033(3) 0.051(3)
C20 0.087(3) 0.089(3) 0.085(3) -0.016(2) -0.011(2) 0.035(2)
C21 0.0642(19) 0.0605(18) 0.0517(16) 0.0007(14) 0.0197(14) 0.0051(13)
C22 0.0557(17) 0.0603(17) 0.0527(16) 0.0007(14) 0.0062(13) 0.0081(13)
C23 0.100(3) 0.085(3) 0.071(2) 0.017(2) 0.011(2) 0.0273(19)
C24 0.067(2) 0.087(2) 0.067(2) -0.0021(18) -0.0132(16) -0.0049(18)
C25 0.0433(15) 0.0446(14) 0.0603(16) 0.0011(12) 0.0068(12) 0.0120(12)
C26 0.0580(18) 0.0562(17) 0.073(2) -0.0060(15) 0.0148(15) 0.0063(15)
C27 0.096(3) 0.072(2) 0.078(2) 0.004(2) 0.038(2) 0.0071(19)
C28 0.120(4) 0.065(2) 0.073(2) 0.007(2) 0.004(2) -0.0095(18)
C29 0.078(3) 0.065(2) 0.109(3) -0.0051(19) -0.013(2) -0.020(2)
C30 0.0509(18) 0.0616(19) 0.092(2) -0.0011(15) 0.0060(16) -0.0090(17)
C31 0.0562(17) 0.0627(17) 0.0477(15) -0.0101(14) 0.0080(12) -0.0082(13)
C32 0.0497(16) 0.0520(16) 0.0523(15) -0.0069(12) 0.0007(12) -0.0038(12)
C33 0.068(2) 0.088(2) 0.064(2) -0.0167(18) -0.0072(16) -0.0076(18)
C34 0.069(2) 0.0574(19) 0.081(2) 0.0043(16) -0.0087(17) 0.0072(16)
C35 0.0359(13) 0.0509(15) 0.0554(15) -0.0046(11) 0.0043(11) -0.0069(12)
C36 0.064(2) 0.0546(17) 0.0689(19) 0.0004(14) 0.0110(15) -0.0093(14)
C37 0.067(2) 0.0589(19) 0.088(2) -0.0025(16) 0.0090(18) 0.0139(18)
C38 0.066(2) 0.090(3) 0.065(2) -0.0139(18) 0.0098(16) 0.0094(18)
C39 0.071(2) 0.090(3) 0.0608(19) -0.0111(19) 0.0185(16) -0.0139(18)
C40 0.0571(18) 0.0540(17) 0.0669(19) -0.0034(13) 0.0145(14) -0.0098(14)

loop_
_atom_type_symbol
_atom_type_description
_atom_type_scat_dispersion_real
_atom_type_scat_dispersion_imag
_atom_type_scat_source
C C 0.0033 0.0016 'International Tables Vol C Tables 4.2.6.8 and 6.1.1.4'
H H 0.0000 0.0000 'International Tables Vol C Tables 4.2.6.8 and 6.1.1.4'
N N 0.0061 0.0033 'International Tables Vol C Tables 4.2.6.8 and 6.1.1.4'
O O 0.0106 0.0060 'International Tables Vol C Tables 4.2.6.8 and 6.1.1.4'
Sn Sn -0.6537 1.4246 'International Tables Vol C Tables 4.2.6.8 and 6.1.1.4'

loop_
_geom_angle_atom_site_label_1
_geom_angle_atom_site_label_2
_geom_angle_atom_site_label_3
_geom_angle
_geom_angle_publ_flag
O2 Sn1 C11 102.83(10) yes
O2 Sn1 C21 102.59(10) yes
O2 Sn1 C31 102.15(10) yes
C11 Sn1 C21 117.99(11) yes
C11 Sn1 C31 114.70(11) yes
C21 Sn1 C31 113.59(12) yes
C1 O2 Sn1 116.93(18) ?
C6 N1 C3 112.2(3) ?
C6 N1 C2 123.6(3) ?
C3 N1 C2 124.2(3) ?
O1 C1 O2 125.3(3) ?
O1 C1 C2 119.3(3) ?
O2 C1 C2 115.4(3) ?
N1 C2 C1 115.1(3) ?
N1 C2 H2A 108.5 ?
C1 C2 H2A 108.5 ?
N1 C2 H2B 108.5 ?
C1 C2 H2B 108.5 ?
H2A C2 H2B 107.5 ?
O3 C3 N1 124.4(3) ?
O3 C3 C4 129.6(3) ?
N1 C3 C4 105.9(3) ?
C10 C4 C5 121.3(3) ?
C10 C4 C3 130.9(3) ?
C5 C4 C3 107.8(3) ?
C7 C5 C4 120.4(3) ?
C7 C5 C6 131.5(3) ?
C4 C5 C6 108.1(3) ?
O4 C6 N1 124.9(3) ?
O4 C6 C5 129.2(4) ?
N1 C6 C5 105.9(3) ?
C5 C7 C8 118.0(3) ?
C5 C7 H7 121.0 ?
C8 C7 H7 121.0 ?
C9 C8 C7 121.8(4) ?
C9 C8 H8 119.1 ?
C7 C8 H8 119.1 ?
C8 C9 C10 120.4(4) ?
C8 C9 H9 119.8 ?
C10 C9 H9 119.8 ?
C4 C10 C9 118.1(3) ?
C4 C10 H10 121.0 ?
C9 C10 H10 121.0 ?
C12 C11 Sn1 117.57(19) ?
C12 C11 H11A 107.9 ?
Sn1 C11 H11A 107.9 ?
C12 C11 H11B 107.9 ?
Sn1 C11 H11B 107.9 ?
H11A C11 H11B 107.2 ?
C15 C12 C13 112.8(3) ?
C15 C12 C11 111.1(2) ?
C13 C12 C11 108.6(3) ?
C15 C12 C14 108.0(2) ?
C13 C12 C14 108.1(3) ?
C11 C12 C14 108.0(3) ?
C12 C13 H13A 109.5 ?
C12 C13 H13B 109.5 ?
H13A C13 H13B 109.5 ?
C12 C13 H13C 109.5 ?
H13A C13 H13C 109.5 ?
H13B C13 H13C 109.5 ?
C12 C14 H14A 109.5 ?
C12 C14 H14B 109.5 ?
H14A C14 H14B 109.5 ?
C12 C14 H14C 109.5 ?
H14A C14 H14C 109.5 ?
H14B C14 H14C 109.5 ?
C16 C15 C20 116.1(3) ?
C16 C15 C12 121.6(3) ?
C20 C15 C12 122.3(3) ?
C15 C16 C17 122.7(4) ?
C15 C16 H16 118.7 ?
C17 C16 H16 118.7 ?
C18 C17 C16 120.2(5) ?
C18 C17 H17 119.9 ?
C16 C17 H17 119.9 ?
C19 C18 C17 119.8(5) ?
C19 C18 H18 120.1 ?
C17 C18 H18 120.1 ?
C18 C19 C20 120.6(4) ?
C18 C19 H19 119.7 ?
C20 C19 H19 119.7 ?
C15 C20 C19 120.6(4) ?
C15 C20 H20 119.7 ?
C19 C20 H20 119.7 ?
C22 C21 Sn1 117.04(19) ?
C22 C21 H21A 108.0 ?
Sn1 C21 H21A 108.0 ?
C22 C21 H21B 108.0 ?
Sn1 C21 H21B 108.0 ?
H21A C21 H21B 107.3 ?
C24 C22 C23 108.3(3) ?
C24 C22 C21 109.4(3) ?
C23 C22 C21 108.8(3) ?
C24 C22 C25 112.1(3) ?
C23 C22 C25 108.2(3) ?
C21 C22 C25 110.0(2) ?
C22 C23 H23A 109.5 ?
C22 C23 H23B 109.5 ?
H23A C23 H23B 109.5 ?
C22 C23 H23C 109.5 ?
H23A C23 H23C 109.5 ?
H23B C23 H23C 109.5 ?
C22 C24 H24A 109.5 ?
C22 C24 H24B 109.5 ?
H24A C24 H24B 109.5 ?
C22 C24 H24C 109.5 ?
H24A C24 H24C 109.5 ?
H24B C24 H24C 109.5 ?
C30 C25 C26 117.6(3) ?
C30 C25 C22 119.7(3) ?
C26 C25 C22 122.6(3) ?
C25 C26 C27 120.7(3) ?
C25 C26 H26 119.6 ?
C27 C26 H26 119.6 ?
C28 C27 C26 120.2(4) ?
C28 C27 H27 119.9 ?
C26 C27 H27 119.9 ?
C29 C28 C27 119.3(4) ?
C29 C28 H28 120.4 ?
C27 C28 H28 120.4 ?
C28 C29 C30 121.1(4) ?
C28 C29 H29 119.5 ?
C30 C29 H29 119.5 ?
C25 C30 C29 121.1(3) ?
C25 C30 H30 119.5 ?
C29 C30 H30 119.5 ?
C32 C31 Sn1 119.82(18) ?
C32 C31 H31A 107.4 ?
Sn1 C31 H31A 107.4 ?
C32 C31 H31B 107.4 ?
Sn1 C31 H31B 107.4 ?
H31A C31 H31B 106.9 ?
C34 C32 C35 112.9(2) ?
C34 C32 C31 109.5(3) ?
C35 C32 C31 108.9(2) ?
C34 C32 C33 106.9(3) ?
C35 C32 C33 109.6(2) ?
C31 C32 C33 108.8(2) ?
C32 C33 H33A 109.5 ?
C32 C33 H33B 109.5 ?
H33A C33 H33B 109.5 ?
C32 C33 H33C 109.5 ?
H33A C33 H33C 109.5 ?
H33B C33 H33C 109.5 ?
C32 C34 H34A 109.5 ?
C32 C34 H34B 109.5 ?
H34A C34 H34B 109.5 ?
C32 C34 H34C 109.5 ?
H34A C34 H34C 109.5 ?
H34B C34 H34C 109.5 ?
C40 C35 C36 116.2(3) ?
C40 C35 C32 122.8(3) ?
C36 C35 C32 121.0(3) ?
C35 C36 C37 121.6(3) ?
C35 C36 H36 119.2 ?
C37 C36 H36 119.2 ?
C38 C37 C36 120.6(3) ?
C38 C37 H37 119.7 ?
C36 C37 H37 119.7 ?
C39 C38 C37 119.1(3) ?
C39 C38 H38 120.4 ?
C37 C38 H38 120.4 ?
C38 C39 C40 120.6(3) ?
C38 C39 H39 119.7 ?
C40 C39 H39 119.7 ?
C39 C40 C35 121.9(3) ?
C39 C40 H40 119.0 ?
C35 C40 H40 119.0 ?

loop_
_geom_bond_atom_site_label_1
_geom_bond_atom_site_label_2
_geom_bond_distance
_geom_bond_publ_flag
Sn1 O2 2.0720(18) yes
Sn1 C11 2.150(3) yes
Sn1 C21 2.140(3) yes
Sn1 C31 2.158(3) yes
O1 C1 1.211(3) ?
O2 C1 1.293(3) ?
O3 C3 1.209(4) ?
O4 C6 1.208(4) ?
N1 C6 1.385(5) ?
N1 C3 1.391(4) ?
N1 C2 1.447(4) ?
C1 C2 1.502(4) ?
C2 H2A 0.9700 ?
C2 H2B 0.9700 ?
C3 C4 1.477(4) ?
C4 C10 1.363(5) ?
C4 C5 1.393(4) ?
C5 C7 1.365(5) ?
C5 C6 1.478(5) ?
C7 C8 1.375(5) ?
C7 H7 0.9300 ?
C8 C9 1.368(5) ?
C8 H8 0.9300 ?
C9 C10 1.382(5) ?
C9 H9 0.9300 ?
C10 H10 0.9300 ?
C11 C12 1.538(4) ?
C11 H11A 0.9700 ?
C11 H11B 0.9700 ?
C12 C15 1.526(4) ?
C12 C13 1.527(5) ?
C12 C14 1.557(4) ?
C13 H13A 0.9600 ?
C13 H13B 0.9600 ?
C13 H13C 0.9600 ?
C14 H14A 0.9600 ?
C14 H14B 0.9600 ?
C14 H14C 0.9600 ?
C15 C16 1.372(5) ?
C15 C20 1.384(5) ?
C16 C17 1.374(5) ?
C16 H16 0.9300 ?
C17 C18 1.345(7) ?
C17 H17 0.9300 ?
C18 C19 1.338(8) ?
C18 H18 0.9300 ?
C19 C20 1.406(6) ?
C19 H19 0.9300 ?
C20 H20 0.9300 ?
C21 C22 1.542(4) ?
C21 H21A 0.9700 ?
C21 H21B 0.9700 ?
C22 C24 1.526(4) ?
C22 C23 1.536(4) ?
C22 C25 1.544(4) ?
C23 H23A 0.9600 ?
C23 H23B 0.9600 ?
C23 H23C 0.9600 ?
C24 H24A 0.9600 ?
C24 H24B 0.9600 ?
C24 H24C 0.9600 ?
C25 C30 1.373(4) ?
C25 C26 1.380(4) ?
C26 C27 1.395(5) ?
C26 H26 0.9300 ?
C27 C28 1.359(6) ?
C27 H27 0.9300 ?
C28 C29 1.355(6) ?
C28 H28 0.9300 ?
C29 C30 1.376(5) ?
C29 H29 0.9300 ?
C30 H30 0.9300 ?
C31 C32 1.542(4) ?
C31 H31A 0.9700 ?
C31 H31B 0.9700 ?
C32 C34 1.533(4) ?
C32 C35 1.534(4) ?
C32 C33 1.545(4) ?
C33 H33A 0.9600 ?
C33 H33B 0.9600 ?
C33 H33C 0.9600 ?
C34 H34A 0.9600 ?
C34 H34B 0.9600 ?
C34 H34C 0.9600 ?
C35 C40 1.380(4) ?
C35 C36 1.383(4) ?
C36 C37 1.383(5) ?
C36 H36 0.9300 ?
C37 C38 1.359(5) ?
C37 H37 0.9300 ?
C38 C39 1.352(5) ?
C38 H38 0.9300 ?
C39 C40 1.380(5) ?
C39 H39 0.9300 ?
C40 H40 0.9300 ?

loop_
_geom_torsion_atom_site_label_1
_geom_torsion_atom_site_label_2
_geom_torsion_atom_site_label_3
_geom_torsion_atom_site_label_4
_geom_torsion
C21 Sn1 O2 C1 -63.9(2)
C11 Sn1 O2 C1 59.1(2)
C31 Sn1 O2 C1 178.2(2)
Sn1 O2 C1 O1 2.5(4)
Sn1 O2 C1 C2 -175.2(3)
C6 N1 C2 C1 -88.9(4)
C3 N1 C2 C1 88.7(4)
O1 C1 C2 N1 172.7(3)
O2 C1 C2 N1 -9.5(5)
C6 N1 C3 O3 -179.4(3)
C2 N1 C3 O3 2.9(5)
C6 N1 C3 C4 0.4(3)
C2 N1 C3 C4 -177.4(3)
O3 C3 C4 C10 0.4(6)
N1 C3 C4 C10 -179.3(3)
O3 C3 C4 C5 -179.9(3)
N1 C3 C4 C5 0.4(3)
C10 C4 C5 C7 -1.0(5)
C3 C4 C5 C7 179.3(3)
C10 C4 C5 C6 178.8(3)
C3 C4 C5 C6 -0.9(3)
C3 N1 C6 O4 178.0(3)
C2 N1 C6 O4 -4.2(5)
C3 N1 C6 C5 -0.9(3)
C2 N1 C6 C5 176.9(3)
C7 C5 C6 O4 2.1(6)
C4 C5 C6 O4 -177.7(3)
C7 C5 C6 N1 -179.1(3)
C4 C5 C6 N1 1.1(3)
C4 C5 C7 C8 0.9(5)
C6 C5 C7 C8 -178.9(3)
C5 C7 C8 C9 0.0(6)
C7 C8 C9 C10 -0.9(6)
C5 C4 C10 C9 0.2(5)
C3 C4 C10 C9 179.8(3)
C8 C9 C10 C4 0.8(6)
O2 Sn1 C11 C12 76.8(2)
C21 Sn1 C11 C12 -171.3(2)
C31 Sn1 C11 C12 -33.2(3)
Sn1 C11 C12 C15 62.3(3)
Sn1 C11 C12 C13 -62.4(3)
Sn1 C11 C12 C14 -179.4(2)
C13 C12 C15 C16 161.0(3)
C11 C12 C15 C16 38.8(4)
C14 C12 C15 C16 -79.6(4)
C13 C12 C15 C20 -20.1(4)
C11 C12 C15 C20 -142.4(3)
C14 C12 C15 C20 99.3(4)
C20 C15 C16 C17 1.7(6)
C12 C15 C16 C17 -179.4(4)
C15 C16 C17 C18 -0.8(7)
C16 C17 C18 C19 -1.4(8)
C17 C18 C19 C20 2.4(8)
C16 C15 C20 C19 -0.6(5)
C12 C15 C20 C19 -179.6(3)
C18 C19 C20 C15 -1.4(7)
O2 Sn1 C21 C22 138.0(2)
C11 Sn1 C21 C22 25.9(3)
C31 Sn1 C21 C22 -112.5(2)
Sn1 C21 C22 C24 -70.8(3)
Sn1 C21 C22 C23 171.1(2)
Sn1 C21 C22 C25 52.7(3)
C24 C22 C25 C30 173.7(3)
C23 C22 C25 C30 -67.1(4)
C21 C22 C25 C30 51.7(3)
C24 C22 C25 C26 -8.4(4)
C23 C22 C25 C26 110.9(3)
C21 C22 C25 C26 -130.3(3)
C30 C25 C26 C27 -0.7(5)
C22 C25 C26 C27 -178.6(3)
C25 C26 C27 C28 0.8(5)
C26 C27 C28 C29 0.0(6)
C27 C28 C29 C30 -0.8(6)
C26 C25 C30 C29 -0.2(5)
C22 C25 C30 C29 177.9(3)
C28 C29 C30 C25 0.9(6)
O2 Sn1 C31 C32 30.6(2)
C21 Sn1 C31 C32 -79.1(3)
C11 Sn1 C31 C32 141.1(2)
Sn1 C31 C32 C34 -72.5(3)
Sn1 C31 C32 C35 51.4(3)
Sn1 C31 C32 C33 170.9(2)
C34 C32 C35 C40 8.8(4)
C31 C32 C35 C40 -113.1(3)
C33 C32 C35 C40 127.9(3)
C34 C32 C35 C36 -174.7(3)
C31 C32 C35 C36 63.3(3)
C33 C32 C35 C36 -55.6(4)
C40 C35 C36 C37 0.5(5)
C32 C35 C36 C37 -176.2(3)
C35 C36 C37 C38 0.0(5)
C36 C37 C38 C39 -0.3(5)
C37 C38 C39 C40 0.1(6)
C38 C39 C40 C35 0.5(5)
C36 C35 C40 C39 -0.7(4)
C32 C35 C40 C39 175.9(3)

loop_
_cod_related_entry_id
_cod_related_entry_database
_cod_related_entry_code
1 ChemSpider 24735176
